data_2212919
loop_
_publ_author_name
'Banwell, Martin G.'
'Dauge, Delphine'
'Willis, Anthony C.'

_publ_section_title
;
 Diisopropyl 1-(methylsulfonyl)hydrazine-1,2-dicarboxylate
;
_journal_coeditor_code HG2206
_journal_issue 4
_journal_name_full 'Acta Crystallographica Section E'
_journal_page_first o2009
_journal_page_last o2011
_journal_paper_doi 10.1107/S1600536807011737
_journal_volume 63
_journal_year 2007
_chemical_formula_iupac 'C9 H18 N2 O6 S'
_chemical_formula_moiety 'C9 H18 N2 O6 S'
_chemical_formula_sum 'C9 H18 N2 O6 S'
_chemical_formula_weight 282.32
_chemical_melting_point 375
_chemical_name_systematic
;
Diisopropyl 1-(methylsulfonyl)hydrazine-1,2-dicarboxylate
;
_space_group_IT_number 14
_symmetry_cell_setting monoclinic
_symmetry_space_group_name_Hall '-P 2ybc'
_symmetry_space_group_name_H-M 'P 1 21/c 1'
_atom_sites_solution_hydrogens geom
_atom_sites_solution_primary direct
_cell_angle_alpha 90
_cell_angle_beta 110.9720(13)
_cell_angle_gamma 90
_cell_formula_units_Z 4
_cell_length_a 9.0845(2)
_cell_length_b 17.1465(4)
_cell_length_c 9.9094(2)
_cell_measurement_reflns_used 18147
_cell_measurement_temperature 200
_cell_measurement_theta_max 27.5
_cell_measurement_theta_min 3
_cell_volume 1441.31(6)
_computing_cell_refinement 'DENZO and SCALEPACK'
_computing_data_collection 'COLLECT (Nonius, 1997)'
_computing_data_reduction 'DENZO and SCALEPACK (Otwinowski & Minor, 1997)'
_computing_molecular_graphics
;
ORTEPII (Johnson, 1976) in TEXSAN (Molecular Structure Corporation,
1997)
;
_computing_publication_material CRYSTALS
_computing_structure_refinement 'CRYSTALS (Betteridge <i>et al.</i>,  2003)'
_computing_structure_solution 'SIR92 (Altomare <i>et al.</i>,  1994)'
_diffrn_ambient_temperature 200
_diffrn_measured_fraction_theta_full 0.995
_diffrn_measured_fraction_theta_max 0.995
_diffrn_measurement_device_type 'Nonius KappaCCD area-detector'
_diffrn_measurement_method '\f and \w'
_diffrn_radiation_monochromator graphite
_diffrn_radiation_type 'Mo K\a'
_diffrn_radiation_wavelength 0.71073
_diffrn_reflns_av_R_equivalents 0.041
_diffrn_reflns_limit_h_max 11
_diffrn_reflns_limit_h_min -11
_diffrn_reflns_limit_k_max 22
_diffrn_reflns_limit_k_min -22
_diffrn_reflns_limit_l_max 12
_diffrn_reflns_limit_l_min -12
_diffrn_reflns_number 28645
_diffrn_reflns_theta_full 26.931
_diffrn_reflns_theta_max 27.480
_diffrn_reflns_theta_min 2.679
_diffrn_standards_number 0
_exptl_absorpt_coefficient_mu 0.244
_exptl_absorpt_correction_T_max 0.976
_exptl_absorpt_correction_T_min 0.908
_exptl_absorpt_correction_type integration
_exptl_absorpt_process_details
;
[Gaussian method (Coppens, 1970) implemented in MAXUS (Mackay <i>et
al.</i>,  1999)]
;
_exptl_crystal_colour colourless
_exptl_crystal_density_diffrn 1.301
_exptl_crystal_description plate
_exptl_crystal_F_000 600
_exptl_crystal_size_max 0.43
_exptl_crystal_size_mid 0.40
_exptl_crystal_size_min 0.08
_refine_diff_density_max 0.24
_refine_diff_density_min -0.37
_refine_ls_extinction_method none
_refine_ls_goodness_of_fit_ref 0.9441
_refine_ls_hydrogen_treatment mixed
_refine_ls_matrix_type full
_refine_ls_number_parameters 217
_refine_ls_number_reflns 3280
_refine_ls_number_restraints 9
_refine_ls_R_factor_all 0.0427
_refine_ls_R_factor_gt 0.0298
_refine_ls_shift/su_max 0.006
_refine_ls_structure_factor_coef Fsqd
_refine_ls_weighting_details
;
w = [1-(F~o~-F~c~)^2^/36\s^2^(F)]^2^/
[28.0T~0~(x) + 45.0T~1~(x) + 26.4T~2~(x) + 10.7T~3~(x) + 2.11T~4~(x)],
where T~i~ are the Chebychev polynomials and
x = F~c~/F~max~ (Carruthers & Watkin, 1979; Prince, 1982)
;
_refine_ls_weighting_scheme calc
_refine_ls_wR_factor_all 0.0887
_refine_ls_wR_factor_gt 0.0744
_refine_ls_wR_factor_ref 0.0887
_reflns_number_gt 2459
_reflns_number_total 3285
_reflns_threshold_expression I>2\s(I)
_cod_data_source_file hg2206.cif
_cod_data_source_block I
_cod_original_sg_symbol_H-M 'P 21/c'
_cod_database_code 2212919
_cod_database_fobs_code 2212919

loop_
_symmetry_equiv_pos_as_xyz
x,y,z
-x,-y,-z
-x,y+1/2,-z+1/2
x,-y+1/2,z+1/2

loop_
_atom_site_type_symbol
_atom_site_label
_atom_site_fract_x
_atom_site_fract_y
_atom_site_fract_z
_atom_site_U_iso_or_equiv
_atom_site_adp_type
_atom_site_occupancy
S S1 0.31562(4) 0.074731(19) 0.28286(4) 0.0323 Uani 1.0000
O O1 0.40162(14) 0.00998(6) 0.26002(12) 0.0447 Uani 1.0000
O O2 0.15985(13) 0.08964(7) 0.18433(13) 0.0504 Uani 1.0000
O O3 0.64864(12) 0.11425(6) 0.44293(13) 0.0459 Uani 1.0000
O O4 0.63078(12) 0.23343(6) 0.34051(12) 0.0421 Uani 1.0000
O O5 0.32493(13) 0.25977(6) 0.43007(10) 0.0390 Uani 1.0000
O O6 0.22089(11) 0.33479(6) 0.22914(10) 0.0340 Uani 1.0000
N N1 0.41766(12) 0.15654(6) 0.27257(12) 0.0286 Uani 1.0000
N N2 0.33078(13) 0.22223(6) 0.21338(11) 0.0288 Uani 1.0000
C C1 0.3172(2) 0.07203(9) 0.45996(17) 0.0398 Uani 1.0000
C C2 0.57698(15) 0.16467(8) 0.36179(14) 0.0323 Uani 1.0000
C C3 0.7925(2) 0.25315(11) 0.4343(2) 0.0515 Uani 1.0000
C C4 0.9076(2) 0.22050(18) 0.3722(3) 0.0775 Uani 1.0000
C C5 0.7941(4) 0.34027(15) 0.4469(5) 0.1041 Uani 1.0000
C C6 0.29449(14) 0.27250(7) 0.30223(13) 0.0279 Uani 1.0000
C C7 0.18280(17) 0.39724(8) 0.31366(16) 0.0369 Uani 1.0000
C C8 0.3273(2) 0.44542(11) 0.3870(2) 0.0535 Uani 1.0000
C C9 0.0492(2) 0.44218(12) 0.2065(2) 0.0586 Uani 1.0000
H H1 0.3197(19) 0.2329(9) 0.1286(19) 0.0340 Uiso 1.0000
H H11 0.273(2) 0.0211(11) 0.470(2) 0.0480 Uiso 1.0000
H H12 0.421(2) 0.0762(10) 0.525(2) 0.0480 Uiso 1.0000
H H13 0.256(2) 0.1139(11) 0.474(2) 0.0480 Uiso 1.0000
H H31 0.810(2) 0.2276(12) 0.526(2) 0.0620 Uiso 1.0000
H H41 1.013(2) 0.2349(12) 0.437(2) 0.0930 Uiso 1.0000
H H42 0.883(2) 0.2474(11) 0.282(2) 0.0930 Uiso 1.0000
H H43 0.895(2) 0.1634(10) 0.362(2) 0.0930 Uiso 1.0000
H H51 0.895(4) 0.3557(19) 0.502(4) 0.1250 Uiso 1.0000
H H52 0.719(4) 0.357(2) 0.506(4) 0.1250 Uiso 1.0000
H H53 0.761(4) 0.362(2) 0.353(4) 0.1250 Uiso 1.0000
H H71 0.147(2) 0.3713(11) 0.384(2) 0.0440 Uiso 1.0000
H H81 0.303(3) 0.4859(13) 0.443(2) 0.0640 Uiso 1.0000
H H82 0.414(3) 0.4147(12) 0.454(2) 0.0640 Uiso 1.0000
H H83 0.361(3) 0.4659(12) 0.318(3) 0.0640 Uiso 1.0000
H H91 0.017(3) 0.4862(13) 0.256(2) 0.0700 Uiso 1.0000
H H92 0.084(3) 0.4672(13) 0.139(3) 0.0700 Uiso 1.0000
H H93 -0.044(3) 0.4064(13) 0.159(3) 0.0700 Uiso 1.0000

loop_
_atom_site_aniso_label
_atom_site_aniso_U_11
_atom_site_aniso_U_22
_atom_site_aniso_U_33
_atom_site_aniso_U_12
_atom_site_aniso_U_13
_atom_site_aniso_U_23
S1 0.03263(17) 0.03094(17) 0.03254(17) -0.00195(12) 0.01085(13) 0.00093(12)
O1 0.0578(6) 0.0312(5) 0.0497(6) 0.0006(5) 0.0249(5) -0.0053(4)
O2 0.0333(5) 0.0567(7) 0.0506(7) -0.0084(5) 0.0021(5) 0.0112(5)
O3 0.0346(5) 0.0424(6) 0.0518(6) 0.0019(4) 0.0049(5) 0.0162(5)
O4 0.0340(5) 0.0390(5) 0.0461(6) -0.0065(4) 0.0057(4) 0.0111(4)
O5 0.0578(6) 0.0389(5) 0.0242(5) 0.0029(4) 0.0196(4) 0.0018(4)
O6 0.0432(5) 0.0318(5) 0.0283(4) 0.0095(4) 0.0145(4) 0.0016(4)
N1 0.0287(5) 0.0277(5) 0.0289(5) 0.0020(4) 0.0098(4) 0.0038(4)
N2 0.0362(5) 0.0309(5) 0.0206(5) 0.0075(4) 0.0116(4) 0.0047(4)
C1 0.0508(9) 0.0348(7) 0.0410(7) 0.0011(6) 0.0251(7) 0.0067(6)
C2 0.0309(6) 0.0335(6) 0.0321(6) 0.0004(5) 0.0107(5) 0.0035(5)
C3 0.0371(8) 0.0566(10) 0.0502(9) -0.0140(7) 0.0026(7) 0.0092(8)
C4 0.0438(10) 0.112(2) 0.0753(14) -0.0071(11) 0.0201(10) 0.0164(13)
C5 0.0698(16) 0.0560(14) 0.150(3) -0.0266(12) -0.0048(18) -0.0041(16)
C6 0.0297(6) 0.0308(6) 0.0245(6) -0.0007(5) 0.0110(5) 0.0010(4)
C7 0.0434(8) 0.0324(6) 0.0415(7) 0.0032(6) 0.0232(6) -0.0045(6)
C8 0.0576(10) 0.0459(9) 0.0609(11) -0.0121(8) 0.0260(9) -0.0146(8)
C9 0.0590(11) 0.0504(10) 0.0641(12) 0.0232(9) 0.0193(9) -0.0022(9)

loop_
_atom_type_symbol
_atom_type_scat_dispersion_real
_atom_type_scat_dispersion_imag
_atom_type_scat_source
C 0.0033 0.0016 'International Tables Vol C 4.2.6.8 and 6.1.1.4'
H 0.0000 0.0000 'International Tables Vol C 4.2.6.8 and 6.1.1.4'
N 0.0061 0.0033 'International Tables Vol C 4.2.6.8 and 6.1.1.4'
O 0.0106 0.0060 'International Tables Vol C 4.2.6.8 and 6.1.1.4'
S 0.1246 0.1234 'International Tables Vol C 4.2.6.8 and 6.1.1.4'

loop_
_exptl_crystal_face_index_h
_exptl_crystal_face_index_k
_exptl_crystal_face_index_l
_exptl_crystal_face_perp_dist
1 0 0 0.040
0 1 0 0.150
0 -1 0 0.250
0 0 1 0.200
0 0 -1 0.230
-6 0 -1 0.060

loop_
_geom_angle_atom_site_label_1
_geom_angle_atom_site_label_2
_geom_angle_atom_site_label_3
_geom_angle
_geom_angle_publ_flag
O1 S1 O2 119.89(7) no
O1 S1 N1 106.95(6) no
O2 S1 N1 103.84(6) no
O1 S1 C1 109.34(7) no
O2 S1 C1 109.97(8) no
N1 S1 C1 105.79(7) no
C2 O4 C3 116.59(11) no
C6 O6 C7 116.66(10) no
S1 N1 N2 117.17(8) no
S1 N1 C2 120.21(9) no
N2 N1 C2 119.30(11) no
N1 N2 C6 118.58(10) no
N1 N2 H1 117.0(11) no
C6 N2 H1 123.3(11) no
S1 C1 H11 105.7(11) no
S1 C1 H12 109.4(12) no
H11 C1 H12 110.3(15) no
S1 C1 H13 109.6(11) no
H11 C1 H13 112.0(15) no
H12 C1 H13 109.7(16) no
N1 C2 O4 110.13(11) no
N1 C2 O3 122.58(12) no
O4 C2 O3 127.30(13) no
O4 C3 C4 109.95(16) no
O4 C3 C5 105.09(17) no
C4 C3 C5 114.8(2) no
O4 C3 H31 106.4(12) no
C4 C3 H31 108.0(13) no
C5 C3 H31 112.2(13) no
C3 C4 H41 107.7(12) no
C3 C4 H42 103.7(12) no
H41 C4 H42 109.6(14) no
C3 C4 H43 109.9(12) no
H41 C4 H43 111.9(14) no
H42 C4 H43 113.6(14) no
C3 C5 H51 108(2) no
C3 C5 H52 109.0(19) no
H51 C5 H52 107(3) no
C3 C5 H53 108(2) no
H51 C5 H53 112(3) no
H52 C5 H53 113(3) no
N2 C6 O6 110.44(10) no
N2 C6 O5 123.06(12) no
O6 C6 O5 126.49(12) no
O6 C7 C8 109.42(12) no
O6 C7 C9 105.35(13) no
C8 C7 C9 113.84(16) no
O6 C7 H71 106.1(11) no
C8 C7 H71 111.3(11) no
C9 C7 H71 110.3(10) no
C7 C8 H81 109.6(13) no
C7 C8 H82 112.7(13) no
H81 C8 H82 106.6(18) no
C7 C8 H83 108.6(14) no
H81 C8 H83 111.4(19) no
H82 C8 H83 107.9(18) no
C7 C9 H91 110.0(13) no
C7 C9 H92 110.1(14) no
H91 C9 H92 103.7(18) no
C7 C9 H93 110.3(13) no
H91 C9 H93 110.0(18) no
H92 C9 H93 113.(2) no

loop_
_geom_bond_atom_site_label_1
_geom_bond_atom_site_label_2
_geom_bond_distance
_geom_bond_publ_flag
S1 O1 1.4216(11) no
S1 O2 1.4255(11) no
S1 N1 1.7044(11) no
S1 C1 1.7503(15) no
O3 C2 1.2013(17) no
O4 C2 1.3218(16) no
O4 C3 1.4689(18) no
O5 C6 1.2159(15) no
O6 C6 1.3287(15) no
O6 C7 1.4749(15) no
N1 N2 1.3800(14) no
N1 C2 1.4071(16) no
N2 C6 1.3544(16) no
N2 H1 0.830(17) no
C1 H11 0.983(19) no
C1 H12 0.93(2) no
C1 H13 0.947(19) no
C3 C4 1.499(3) no
C3 C5 1.499(3) no
C3 H31 0.97(2) no
C4 H41 0.975(16) no
C4 H42 0.956(16) no
C4 H43 0.987(16) no
C5 H51 0.92(4) no
C5 H52 1.08(3) no
C5 H53 0.94(4) no
C7 C8 1.500(2) no
C7 C9 1.507(2) no
C7 H71 0.970(18) no
C8 H81 0.96(2) no
C8 H82 0.99(2) no
C8 H83 0.92(2) no
C9 H91 1.00(2) no
C9 H92 0.94(2) no
C9 H93 1.02(2) no

loop_
_geom_contact_atom_site_label_1
_geom_contact_atom_site_label_2
_geom_contact_distance
_geom_contact_site_symmetry_2
_geom_contact_publ_flag
O1 C1 3.336(2) 2_656 no
O1 C8 3.461(3) 3_645 no
O1 C8 3.594(2) 4_554 no
O2 C5 3.525(3) 4_454 no
O2 C9 3.555(2) 3_545 no
O3 C1 3.318(2) 2_656 no
O5 N2 2.806(2) 4 no
O5 N1 3.499(2) 4 no
O6 C1 3.479(2) 4_554 no

loop_
_geom_hbond_atom_site_label_D
_geom_hbond_atom_site_label_H
_geom_hbond_atom_site_label_A
_geom_hbond_site_symmetry_A
_geom_hbond_distance_DH
_geom_hbond_distance_HA
_geom_hbond_distance_DA
_geom_hbond_angle_DHA
_geom_hbond_publ_flag
N2 H1 O5 4_554 0.83(2) 1.99(2) 2.806(2) 168(2) yes

loop_
_geom_torsion_atom_site_label_1
_geom_torsion_atom_site_label_2
_geom_torsion_atom_site_label_3
_geom_torsion_atom_site_label_4
_geom_torsion
_geom_torsion_publ_flag
S1 N1 N2 C6 90.20(10) no
S1 N1 C2 O3 3.2(2) no
S1 N1 C2 O4 -177.40(10) no
O1 S1 N1 N2 145.30(10) no
O1 S1 N1 C2 -55.40(10) no
O2 S1 N1 N2 17.60(10) no
O2 S1 N1 C2 176.90(10) no
O3 C2 O4 C3 -5.2(3) no
O3 C2 N1 N2 162.00(10) no
O4 C2 N1 N2 -18.5(2) no
O5 C6 O6 C7 4.8(2) no
O5 C6 N2 N1 -5.5(2) no
O6 C6 N2 N1 175.50(10) no
N1 C2 O4 C3 175.40(10) no
N2 N1 S1 C1 -98.20(10) no
N2 C6 O6 C7 -176.20(10) no
C1 S1 N1 C2 61.10(10) no
C2 O4 C3 C4 85.4(2) no
C2 O4 C3 C5 -150.6(2) no
C2 N1 N2 C6 -69.3(2) no
C6 O6 C7 C8 79.5(2) no
C6 O6 C7 C9 -157.70(10) no

loop_
_cod_related_entry_id
_cod_related_entry_database
_cod_related_entry_code
1 ChemSpider 15312561
